data_4306808
loop_
_publ_author_name
'Donald J. Darensbourg'
'Shawn B. Fitch'

_publ_contact_author_address
;MS 3255
Department of Chemistry
Texas A&M University
College Station, TX 77843-3255
;
_publ_contact_author_email djdarens@mail.chem.tamu.edu
_publ_contact_author_name 'Darensbourg, D.J.'
_publ_contact_author_phone (979)845-5417
_publ_section_title
;
An Exploration of the Coupling Reactions of Epoxides and Carbon Dioxide
Catalyzed by Tetramethyltetraazaannulene Chromium(III) Derivatives:
Formation of Copolymers versus Cyclic Carbonates
;
_journal_name_full 'Inorganic Chemistry'
_journal_page_first 11868
_journal_page_last 11878
_journal_paper_doi 10.1021/ic801728e
_journal_volume 47
_journal_year 2008
_chemical_formula_moiety 'C26 H30 Cl Cr N4'
_chemical_formula_sum 'C26 H30 Cl Cr N4'
_chemical_formula_weight 485.99
_chemical_name_systematic
; 
 ? 
;
_space_group_IT_number 2
_symmetry_cell_setting triclinic
_symmetry_space_group_name_Hall '-P 1'
_symmetry_space_group_name_H-M 'P -1'
_atom_sites_solution_hydrogens geom
_atom_sites_solution_primary direct
_atom_sites_solution_secondary difmap
_audit_creation_method SHELXL-97
_cell_angle_alpha 79.57(2)
_cell_angle_beta 75.63(2)
_cell_angle_gamma 76.14(2)
_cell_formula_units_Z 2
_cell_length_a 8.974(11)
_cell_length_b 12.227(15)
_cell_length_c 13.150(16)
_cell_measurement_temperature 293(2)
_cell_volume 1346(3)
_computing_structure_refinement 'SHELXL-97 (Sheldrick, 1997)'
_computing_structure_solution 'SHELXS-97 (Sheldrick, 1990)'
_diffrn_ambient_temperature 293(2)
_diffrn_measured_fraction_theta_full 0.954
_diffrn_measured_fraction_theta_max 0.954
_diffrn_radiation_monochromator graphite
_diffrn_radiation_source 'fine-focus sealed tube'
_diffrn_radiation_type MoK\a
_diffrn_radiation_wavelength 0.71073
_diffrn_reflns_av_R_equivalents 0.1864
_diffrn_reflns_av_sigmaI/netI 0.3773
_diffrn_reflns_limit_h_max 9
_diffrn_reflns_limit_h_min -10
_diffrn_reflns_limit_k_max 14
_diffrn_reflns_limit_k_min -14
_diffrn_reflns_limit_l_max 15
_diffrn_reflns_limit_l_min -15
_diffrn_reflns_number 9863
_diffrn_reflns_theta_full 24.99
_diffrn_reflns_theta_max 24.99
_diffrn_reflns_theta_min 2.39
_exptl_absorpt_coefficient_mu 0.543
_exptl_absorpt_correction_T_max .959
_exptl_absorpt_correction_T_min .920
_exptl_absorpt_correction_type multi-scan
_exptl_absorpt_process_details 'SADABS (Sheldrick, 2008)'
_exptl_crystal_colour red
_exptl_crystal_density_diffrn 1.199
_exptl_crystal_density_method 'not measured'
_exptl_crystal_description block
_exptl_crystal_F_000 510
_exptl_crystal_size_max .2
_exptl_crystal_size_mid .12
_exptl_crystal_size_min .08
_platon_squeeze_details 'PLATON (Spek, 2008)'
_refine_diff_density_max 0.561
_refine_diff_density_min -0.407
_refine_diff_density_rms 0.076
_refine_ls_extinction_method none
_refine_ls_goodness_of_fit_ref 1.000
_refine_ls_hydrogen_treatment constr
_refine_ls_matrix_type full
_refine_ls_number_parameters 297
_refine_ls_number_reflns 4526
_refine_ls_number_restraints 0
_refine_ls_restrained_S_all 1.000
_refine_ls_R_factor_all 0.2187
_refine_ls_R_factor_gt 0.0800
_refine_ls_shift/su_max 0.000
_refine_ls_shift/su_mean 0.000
_refine_ls_structure_factor_coef Fsqd
_refine_ls_weighting_details
; calc 
 [0.00000+1.00000exp(2.37(sin\q/\l)^2^)]/ 
   [\s^2^(Fo^2^)+0.0000+0.0000*P+(0.0200P)^2^+0.0000sin\q/\l] 
 where P = 0.33333Fo^2^ + 0.66667Fc^2^ 
;
_refine_ls_weighting_scheme calc
_refine_ls_wR_factor_gt 0.1179
_refine_ls_wR_factor_ref 0.1574
_reflns_number_gt 1370
_reflns_number_total 4526
_reflns_threshold_expression >2sigma(I)
_cod_data_source_file ic801728e_si_001_1.cif
_cod_data_source_block dds_p-1
_cod_database_code 4306808

loop_
_symmetry_equiv_pos_as_xyz
'x, y, z'
'-x, -y, -z'

loop_
_atom_site_label
_atom_site_type_symbol
_atom_site_fract_x
_atom_site_fract_y
_atom_site_fract_z
_atom_site_U_iso_or_equiv
_atom_site_adp_type
_atom_site_occupancy
_atom_site_symmetry_multiplicity
_atom_site_calc_flag
_atom_site_refinement_flags
_atom_site_disorder_assembly
_atom_site_disorder_group
Cr1 Cr 0.47868(15) 0.11818(10) 0.69972(9) 0.0384(4) Uani 1 1 d . . .
Cl1 Cl 0.5669(3) 0.22826(18) 0.78108(15) 0.0580(7) Uani 1 1 d . . .
N2 N 0.6715(7) 0.0074(4) 0.6422(4) 0.0320(15) Uani 1 1 d . . .
N4 N 0.2526(7) 0.1814(5) 0.7271(4) 0.0331(16) Uani 1 1 d . . .
N1 N 0.4737(6) 0.2030(5) 0.5598(4) 0.0301(15) Uani 1 1 d . . .
N3 N 0.4513(8) -0.0092(4) 0.8167(4) 0.0337(16) Uani 1 1 d . . .
C3 C 0.6749(9) 0.0747(7) 0.4587(6) 0.039(2) Uani 1 1 d . . .
H3 H 0.7283 0.0601 0.3907 0.047 Uiso 1 1 calc R . .
C14 C 0.1730(9) 0.0295(6) 0.8540(6) 0.039(2) Uani 1 1 d . . .
H14 H 0.0859 0.0014 0.8941 0.047 Uiso 1 1 calc R . .
C22 C 0.3464(10) 0.3023(7) 0.5711(6) 0.040(2) Uani 1 1 d . . .
C11 C 0.6051(11) -0.0720(6) 0.8218(6) 0.042(2) Uani 1 1 d . . .
C16 C -0.0333(9) 0.1704(7) 0.7794(6) 0.049(2) Uani 1 1 d . . .
H16A H -0.0843 0.2217 0.8308 0.074 Uiso 1 1 calc R . .
H16B H -0.0834 0.1065 0.7940 0.074 Uiso 1 1 calc R . .
H16C H -0.0407 0.2089 0.7098 0.074 Uiso 1 1 calc R . .
C6 C 0.7215(9) -0.0644(6) 0.7297(6) 0.0341(19) Uani 1 1 d . . .
C7 C 0.8785(9) -0.1203(6) 0.7288(6) 0.038(2) Uani 1 1 d . . .
H7 H 0.9566 -0.1129 0.6680 0.045 Uiso 1 1 calc R . .
C15 C 0.1384(10) 0.1296(6) 0.7851(5) 0.040(2) Uani 1 1 d . . .
C10 C 0.6548(11) -0.1356(6) 0.9114(6) 0.044(2) Uani 1 1 d . . .
H10 H 0.5820 -0.1366 0.9755 0.053 Uiso 1 1 calc R . .
C18 C 0.1087(10) 0.3825(7) 0.6861(6) 0.046(2) Uani 1 1 d . . .
H18 H 0.0318 0.3762 0.7478 0.055 Uiso 1 1 calc R . .
C5 C 0.8528(9) -0.1031(6) 0.5044(5) 0.048(2) Uani 1 1 d . . .
H5A H 0.9543 -0.0867 0.4986 0.072 Uiso 1 1 calc R . .
H5B H 0.8450 -0.1188 0.4372 0.072 Uiso 1 1 calc R . .
H5C H 0.8395 -0.1681 0.5564 0.072 Uiso 1 1 calc R . .
C4 C 0.7242(9) -0.0001(6) 0.5381(6) 0.039(2) Uani 1 1 d . . .
C9 C 0.8065(11) -0.1974(6) 0.9101(6) 0.042(2) Uani 1 1 d . . .
C19 C 0.1045(10) 0.4870(6) 0.6214(7) 0.047(2) Uani 1 1 d . . .
C17 C 0.2254(9) 0.2877(7) 0.6603(6) 0.0338(19) Uani 1 1 d . . .
C12 C 0.3129(8) -0.1347(6) 0.9574(5) 0.044(2) Uani 1 1 d . . .
H12A H 0.3956 -0.1974 0.9358 0.067 Uiso 1 1 calc R . .
H12B H 0.2131 -0.1561 0.9696 0.067 Uiso 1 1 calc R . .
H12C H 0.3254 -0.1141 1.0214 0.067 Uiso 1 1 calc R . .
C24 C 0.8498(10) -0.2716(7) 1.0102(6) 0.062(3) Uani 1 1 d . . .
H24A H 0.7613 -0.2613 1.0686 0.093 Uiso 1 1 calc R . .
H24B H 0.9369 -0.2499 1.0257 0.093 Uiso 1 1 calc R . .
H24C H 0.8783 -0.3499 0.9987 0.093 Uiso 1 1 calc R . .
C2 C 0.5524(10) 0.1726(7) 0.4649(6) 0.044(2) Uani 1 1 d . . .
C21 C 0.3454(10) 0.4098(7) 0.5124(6) 0.044(2) Uani 1 1 d . . .
H21 H 0.4276 0.4202 0.4549 0.053 Uiso 1 1 calc R . .
C13 C 0.3199(11) -0.0354(6) 0.8722(5) 0.042(2) Uani 1 1 d . . .
C25 C -0.0411(10) 0.5839(7) 0.6523(7) 0.078(3) Uani 1 1 d . . .
H25A H -0.0060 0.6496 0.6603 0.117 Uiso 1 1 calc R . .
H25B H -0.1062 0.5585 0.7179 0.117 Uiso 1 1 calc R . .
H25C H -0.1003 0.6033 0.5978 0.117 Uiso 1 1 calc R . .
C1 C 0.5096(9) 0.2375(6) 0.3619(5) 0.049(2) Uani 1 1 d . . .
H1A H 0.4018 0.2769 0.3761 0.074 Uiso 1 1 calc R . .
H1B H 0.5238 0.1850 0.3125 0.074 Uiso 1 1 calc R . .
H1C H 0.5762 0.2913 0.3325 0.074 Uiso 1 1 calc R . .
C20 C 0.2238(10) 0.5015(7) 0.5384(6) 0.043(2) Uani 1 1 d . . .
C26 C 0.2269(11) 0.6127(7) 0.4651(7) 0.072(3) Uani 1 1 d . . .
H26A H 0.1248 0.6433 0.4496 0.108 Uiso 1 1 calc R . .
H26B H 0.3027 0.5993 0.4005 0.108 Uiso 1 1 calc R . .
H26C H 0.2551 0.6658 0.4989 0.108 Uiso 1 1 calc R . .
C8 C 0.9137(10) -0.1858(7) 0.8191(7) 0.049(2) Uani 1 1 d . . .
C23 C 1.0908(9) -0.2526(7) 0.8095(6) 0.061(2) Uani 1 1 d . . .
H23A H 1.0936 -0.3328 0.8239 0.091 Uiso 1 1 calc R . .
H23B H 1.1361 -0.2306 0.8596 0.091 Uiso 1 1 calc R . .
H23C H 1.1496 -0.2349 0.7391 0.091 Uiso 1 1 calc R . .

loop_
_atom_site_aniso_label
_atom_site_aniso_U_11
_atom_site_aniso_U_22
_atom_site_aniso_U_33
_atom_site_aniso_U_23
_atom_site_aniso_U_13
_atom_site_aniso_U_12
Cr1 0.0365(9) 0.0396(8) 0.0342(8) -0.0014(6) -0.0059(6) -0.0030(7)
Cl1 0.0615(17) 0.0668(15) 0.0543(14) -0.0078(11) -0.0163(12) -0.0252(13)
N2 0.025(4) 0.027(3) 0.038(4) 0.001(3) -0.005(3) -0.002(3)
N4 0.043(5) 0.030(4) 0.022(3) -0.001(3) 0.000(3) -0.008(3)
N1 0.008(4) 0.034(4) 0.042(4) -0.008(3) -0.003(3) 0.008(3)
N3 0.046(5) 0.028(4) 0.017(3) 0.003(3) 0.000(3) -0.001(4)
C3 0.035(6) 0.038(5) 0.035(5) -0.010(4) 0.011(4) -0.003(4)
C14 0.018(5) 0.043(5) 0.048(5) -0.005(4) 0.001(4) 0.001(4)
C22 0.038(6) 0.047(5) 0.037(5) 0.004(4) -0.013(4) -0.012(5)
C11 0.047(6) 0.036(5) 0.038(5) -0.008(4) -0.003(5) -0.004(5)
C16 0.043(6) 0.054(6) 0.051(5) 0.000(4) -0.022(4) -0.004(5)
C6 0.031(6) 0.021(4) 0.043(5) -0.003(4) -0.006(4) 0.004(4)
C7 0.022(5) 0.042(5) 0.044(5) -0.016(4) 0.002(4) 0.001(4)
C15 0.057(6) 0.039(5) 0.029(4) -0.012(4) -0.012(4) -0.010(5)
C10 0.058(7) 0.043(5) 0.023(5) -0.008(4) 0.001(4) -0.003(5)
C18 0.038(6) 0.055(6) 0.047(5) -0.017(4) -0.019(4) 0.002(5)
C5 0.049(6) 0.049(5) 0.043(5) -0.014(4) -0.007(4) 0.000(5)
C4 0.033(5) 0.045(5) 0.035(5) -0.001(4) 0.003(4) -0.014(4)
C9 0.041(6) 0.042(5) 0.032(5) -0.006(4) -0.006(4) 0.010(5)
C19 0.045(6) 0.033(5) 0.069(6) 0.003(4) -0.030(5) -0.010(5)
C17 0.021(5) 0.044(5) 0.039(5) 0.000(4) -0.019(4) -0.002(4)
C12 0.036(6) 0.046(5) 0.044(5) 0.007(4) -0.007(4) -0.007(4)
C24 0.062(7) 0.060(6) 0.050(6) -0.004(4) -0.006(5) 0.006(5)
C2 0.041(6) 0.057(6) 0.036(5) -0.002(4) -0.002(4) -0.028(5)
C21 0.041(6) 0.047(5) 0.047(5) 0.013(4) -0.022(4) -0.014(5)
C13 0.057(7) 0.048(5) 0.018(4) -0.006(4) 0.011(4) -0.024(5)
C25 0.091(9) 0.040(5) 0.095(7) -0.028(5) -0.028(6) 0.024(6)
C1 0.051(6) 0.052(5) 0.035(5) -0.007(4) -0.002(4) 0.001(5)
C20 0.040(6) 0.033(5) 0.063(6) 0.007(4) -0.033(5) -0.008(5)
C26 0.074(8) 0.039(5) 0.103(7) 0.013(5) -0.034(6) -0.011(5)
C8 0.049(7) 0.047(5) 0.054(6) -0.014(4) -0.020(5) -0.004(5)
C23 0.029(6) 0.075(6) 0.076(6) -0.011(5) -0.030(5) 0.014(5)

loop_
_atom_type_symbol
_atom_type_description
_atom_type_scat_dispersion_real
_atom_type_scat_dispersion_imag
_atom_type_scat_source
C C 0.0033 0.0016 'International Tables Vol C Tables 4.2.6.8 and 6.1.1.4'
H H 0.0000 0.0000 'International Tables Vol C Tables 4.2.6.8 and 6.1.1.4'
N N 0.0061 0.0033 'International Tables Vol C Tables 4.2.6.8 and 6.1.1.4'
Cl Cl 0.1484 0.1585 'International Tables Vol C Tables 4.2.6.8 and 6.1.1.4'
Cr Cr 0.3209 0.6236 'International Tables Vol C Tables 4.2.6.8 and 6.1.1.4'

loop_
_geom_angle_atom_site_label_1
_geom_angle_atom_site_label_2
_geom_angle_atom_site_label_3
_geom_angle
_geom_angle_site_symmetry_1
_geom_angle_site_symmetry_3
_geom_angle_publ_flag
N1 Cr1 N4 83.2(2) . . ?
N1 Cr1 N3 157.0(2) . . ?
N4 Cr1 N3 91.8(3) . . ?
N1 Cr1 N2 91.8(3) . . ?
N4 Cr1 N2 153.7(2) . . ?
N3 Cr1 N2 82.8(3) . . ?
N1 Cr1 Cl1 103.86(18) . . ?
N4 Cr1 Cl1 102.07(18) . . ?
N3 Cr1 Cl1 99.12(19) . . ?
N2 Cr1 Cl1 104.15(19) . . ?
C4 N2 C6 129.5(6) . . ?
C4 N2 Cr1 122.8(5) . . ?
C6 N2 Cr1 107.2(4) . . ?
C15 N4 C17 123.9(7) . . ?
C15 N4 Cr1 127.0(5) . . ?
C17 N4 Cr1 108.4(4) . . ?
C2 N1 C22 122.2(7) . . ?
C2 N1 Cr1 128.9(5) . . ?
C22 N1 Cr1 108.2(4) . . ?
C13 N3 C11 126.3(7) . . ?
C13 N3 Cr1 127.5(6) . . ?
C11 N3 Cr1 106.0(5) . . ?
C4 C3 C2 128.7(7) . . ?
C15 C14 C13 130.1(7) . . ?
C17 C22 C21 119.4(8) . . ?
C17 C22 N1 113.3(6) . . ?
C21 C22 N1 126.6(7) . . ?
C6 C11 C10 116.1(8) . . ?
C6 C11 N3 117.0(7) . . ?
C10 C11 N3 126.8(7) . . ?
C11 C6 C7 120.8(8) . . ?
C11 C6 N2 115.2(7) . . ?
C7 C6 N2 123.9(7) . . ?
C8 C7 C6 118.7(7) . . ?
N4 C15 C14 120.7(8) . . ?
N4 C15 C16 123.6(7) . . ?
C14 C15 C16 115.6(7) . . ?
C9 C10 C11 123.7(7) . . ?
C17 C18 C19 121.5(8) . . ?
C3 C4 N2 126.1(8) . . ?
C3 C4 C5 115.8(7) . . ?
N2 C4 C5 118.1(7) . . ?
C8 C9 C10 117.1(8) . . ?
C8 C9 C24 122.1(8) . . ?
C10 C9 C24 120.8(7) . . ?
C20 C19 C18 120.1(8) . . ?
C20 C19 C25 122.9(8) . . ?
C18 C19 C25 116.9(8) . . ?
C18 C17 C22 117.7(7) . . ?
C18 C17 N4 125.9(7) . . ?
C22 C17 N4 115.1(7) . . ?
N1 C2 C3 119.7(7) . . ?
N1 C2 C1 122.0(8) . . ?
C3 C2 C1 118.2(7) . . ?
C20 C21 C22 121.2(7) . . ?
N3 C13 C14 121.0(7) . . ?
N3 C13 C12 123.1(8) . . ?
C14 C13 C12 115.9(7) . . ?
C19 C20 C21 119.7(7) . . ?
C19 C20 C26 122.9(8) . . ?
C21 C20 C26 117.3(8) . . ?
C9 C8 C7 123.3(9) . . ?
C9 C8 C23 121.0(8) . . ?
C7 C8 C23 115.6(7) . . ?

loop_
_geom_bond_atom_site_label_1
_geom_bond_atom_site_label_2
_geom_bond_distance
_geom_bond_site_symmetry_2
_geom_bond_publ_flag
Cr1 N1 1.947(6) . ?
Cr1 N4 1.957(7) . ?
Cr1 N3 1.995(6) . ?
Cr1 N2 2.000(6) . ?
Cr1 Cl1 2.244(3) . ?
N2 C4 1.346(8) . ?
N2 C6 1.413(9) . ?
N4 C15 1.334(8) . ?
N4 C17 1.436(9) . ?
N1 C2 1.342(8) . ?
N1 C22 1.456(9) . ?
N3 C13 1.302(8) . ?
N3 C11 1.421(10) . ?
C3 C4 1.346(10) . ?
C3 C2 1.418(11) . ?
C14 C15 1.404(10) . ?
C14 C13 1.418(11) . ?
C22 C17 1.405(9) . ?
C22 C21 1.398(10) . ?
C11 C6 1.394(9) . ?
C11 C10 1.398(11) . ?
C16 C15 1.518(10) . ?
C6 C7 1.409(10) . ?
C7 C8 1.368(10) . ?
C10 C9 1.388(11) . ?
C18 C17 1.393(10) . ?
C18 C19 1.399(10) . ?
C5 C4 1.538(10) . ?
C9 C8 1.345(9) . ?
C9 C24 1.536(11) . ?
C19 C20 1.345(9) . ?
C19 C25 1.564(11) . ?
C12 C13 1.497(10) . ?
C2 C1 1.527(10) . ?
C21 C20 1.390(10) . ?
C20 C26 1.520(10) . ?
C8 C23 1.589(11) . ?

loop_
_platon_squeeze_void_nr
_platon_squeeze_void_average_x
_platon_squeeze_void_average_y
_platon_squeeze_void_average_z
_platon_squeeze_void_volume
_platon_squeeze_void_count_electrons
1 0.000 0.500 0.000 242.2 59.5
